data_4337505
loop_
_publ_author_name
'Al-Rawashdeh, Nathir A F'
'Chatterjee, Sayandev'
'Krause, Jeanette A.'
'Connick, William B.'

_publ_section_title
;
 Ruthenium bis-diimine complexes with a chelating thioether ligand:
 delineating 1,10-phenanthrolinyl and 2,2'-bipyridyl ligand substituent
 effects.
;
_journal_issue 1
_journal_name_full 'Inorganic chemistry'
_journal_page_first 294
_journal_page_last 307
_journal_paper_doi 10.1021/ic4022454
_journal_volume 53
_journal_year 2014
_chemical_formula_moiety 'C38 H28 N6 O4 S2 Ru, 2(P F6), 1.3(C2 H3 N)'
_chemical_formula_sum 'C40.68 H32.02 F12 N7.34 O4.01 P2 Ru S2'
_chemical_formula_weight 1143.12
_chemical_name_systematic
; 
 ? 
;
_space_group_IT_number 15
_symmetry_cell_setting monoclinic
_symmetry_space_group_name_Hall '-C 2yc'
_symmetry_space_group_name_H-M 'C 1 2/c 1'
_atom_sites_solution_hydrogens geom
_atom_sites_solution_primary direct
_atom_sites_solution_secondary difmap
_audit_creation_method SHELXL-97
_cell_angle_alpha 90.00
_cell_angle_beta 100.194(2)
_cell_angle_gamma 90.00
_cell_formula_units_Z 4
_cell_length_a 25.961(2)
_cell_length_b 9.2613(8)
_cell_length_c 19.6949(16)
_cell_measurement_reflns_used 8184
_cell_measurement_temperature 193(2)
_cell_measurement_theta_max 33.32
_cell_measurement_theta_min 2.55
_cell_volume 4660.5(7)
_computing_cell_refinement 'Bruker APEX2 v2.1-4'
_computing_data_collection 'Bruker APEX2 v2.1-4'
_computing_data_reduction 'Bruker SAINT v7.34A'
_computing_molecular_graphics 'Bruker SHELXTL v6.14'
_computing_publication_material 'Bruker SHELXTL v6.14'
_computing_structure_refinement 'Bruker SHELXTL v6.14'
_computing_structure_solution 'Bruker SHELXTL v6.14'
_diffrn_ambient_temperature 193(2)
_diffrn_detector_area_resol_mean 0.85
_diffrn_measured_fraction_theta_full 0.993
_diffrn_measured_fraction_theta_max 0.993
_diffrn_measurement_device_type 'Bruker Platinum 200'
_diffrn_measurement_method 'omega scans'
_diffrn_radiation_monochromator 'Si-<111> channel cut crystal'
_diffrn_radiation_source synchrotron
_diffrn_radiation_type synchrotron
_diffrn_radiation_wavelength 0.77490
_diffrn_reflns_av_R_equivalents 0.0473
_diffrn_reflns_av_sigmaI/netI 0.0379
_diffrn_reflns_limit_h_max 30
_diffrn_reflns_limit_h_min -29
_diffrn_reflns_limit_k_max 10
_diffrn_reflns_limit_k_min -10
_diffrn_reflns_limit_l_max 23
_diffrn_reflns_limit_l_min -23
_diffrn_reflns_number 18991
_diffrn_reflns_theta_full 27.12
_diffrn_reflns_theta_max 27.12
_diffrn_reflns_theta_min 2.55
_diffrn_standards_decay_% 0
_exptl_absorpt_coefficient_mu 0.739
_exptl_absorpt_correction_T_max 0.9854
_exptl_absorpt_correction_T_min 0.9746
_exptl_absorpt_correction_type multi-scan
_exptl_absorpt_process_details 'SADABS v2004/1 (Sheldrick)'
_exptl_crystal_colour 'dark red'
_exptl_crystal_density_diffrn 1.629
_exptl_crystal_density_method 'not measured'
_exptl_crystal_description rod
_exptl_crystal_F_000 2295
_exptl_crystal_size_max 0.04
_exptl_crystal_size_mid 0.02
_exptl_crystal_size_min 0.02
_refine_diff_density_max 0.722
_refine_diff_density_min -0.643
_refine_diff_density_rms 0.091
_refine_ls_extinction_method none
_refine_ls_goodness_of_fit_ref 1.207
_refine_ls_hydrogen_treatment constr
_refine_ls_matrix_type full
_refine_ls_number_parameters 359
_refine_ls_number_reflns 3950
_refine_ls_number_restraints 11
_refine_ls_restrained_S_all 1.233
_refine_ls_R_factor_all 0.0654
_refine_ls_R_factor_gt 0.0624
_refine_ls_shift/su_max 0.002
_refine_ls_shift/su_mean 0.000
_refine_ls_structure_factor_coef Fsqd
_refine_ls_weighting_details 'calc w=1/[\s^2^(Fo^2^)+(0.0695P)^2^+21.5986P] where P=(Fo^2^+2Fc^2^)/3'
_refine_ls_weighting_scheme calc
_refine_ls_wR_factor_gt 0.1704
_refine_ls_wR_factor_ref 0.1721
_reflns_number_gt 3695
_reflns_number_total 3950
_reflns_threshold_expression >2\s(I)
_cod_data_source_file ic4022454_si_002.cif
_cod_data_source_block 5.4/3CH3CN
_cod_depositor_comments
;
The following automatic conversions were performed:

'_symmetry_cell_setting' value 'Monoclinic' changed to 'monoclinic'
according to
/usr/data/users/saulius/automatic-downloads/current/ACS/lib/dictionaries/cif_core.dic
dictionary named 'cif_core.dic' version 2.4.2 from 2011-04-26.

Automatic conversion script
Id: cif_fix_values 2281 2013-09-26 08:29:07Z andrius 
;
_cod_original_cell_volume 4660.6(7)
_cod_original_sg_symbol_H-M C2/c
_cod_database_code 4337505

loop_
_symmetry_equiv_pos_as_xyz
'x, y, z'
'-x, y, -z+1/2'
'x+1/2, y+1/2, z'
'-x+1/2, y+1/2, -z+1/2'
'-x, -y, -z'
'x, -y, z-1/2'
'-x+1/2, -y+1/2, -z'
'x+1/2, -y+1/2, z-1/2'

loop_
_atom_site_label
_atom_site_type_symbol
_atom_site_fract_x
_atom_site_fract_y
_atom_site_fract_z
_atom_site_U_iso_or_equiv
_atom_site_adp_type
_atom_site_occupancy
_atom_site_symmetry_multiplicity
_atom_site_calc_flag
_atom_site_refinement_flags
_atom_site_disorder_assembly
_atom_site_disorder_group
Ru Ru 0.5000 0.31759(6) 0.2500 0.0420(2) Uani 1 2 d S . .
S1 S 0.49861(5) 0.50221(15) 0.33066(7) 0.0491(4) Uani 1 1 d . . .
N1 N 0.58164(17) 0.3033(5) 0.2742(3) 0.0533(11) Uani 1 1 d . . .
N2 N 0.50938(19) 0.1569(5) 0.3257(2) 0.0517(11) Uani 1 1 d . . .
O1 O 0.7263(3) -0.0656(13) 0.4747(6) 0.127(4) Uani 0.67 1 d PD A 1
O2A O 0.7468(7) 0.169(2) 0.4530(14) 0.146(7) Uani 0.34 1 d PD A 1
N3A N 0.7137(7) 0.059(2) 0.4506(12) 0.085(2) Uani 0.34 1 d PD A 1
N3B N 0.7166(6) 0.024(3) 0.4270(9) 0.095(8) Uani 0.34 1 d PD A 1
O2B O 0.7535(6) 0.044(3) 0.3911(12) 0.146(7) Uani 0.34 1 d PD A 1
N3C N 0.6422(7) -0.1271(19) 0.4772(10) 0.090(2) Uani 0.33 1 d PD A 2
O3 O 0.6875(12) -0.188(4) 0.470(2) 0.203(10) Uani 0.33 1 d PD A 2
O4 O 0.6188(15) -0.160(4) 0.5354(18) 0.203(10) Uani 0.34 1 d PD A 2
C1 C 0.5154(3) 0.6628(6) 0.2866(3) 0.0556(14) Uani 1 1 d . . .
H1A H 0.5069 0.7502 0.3113 0.067 Uiso 1 1 calc R . .
H1B H 0.5534 0.6636 0.2855 0.067 Uiso 1 1 calc R . .
C2 C 0.5500(2) 0.4797(6) 0.4038(3) 0.0540(14) Uani 1 1 d . . .
C3 C 0.5364(3) 0.3979(7) 0.4563(3) 0.0683(17) Uani 1 1 d . . .
H3 H 0.5014 0.3642 0.4530 0.082 Uiso 1 1 calc R . .
C4 C 0.5731(4) 0.3647(9) 0.5135(4) 0.086(2) Uani 1 1 d . . .
H4 H 0.5639 0.3082 0.5498 0.103 Uiso 1 1 calc R . .
C5 C 0.6233(4) 0.4145(10) 0.5175(4) 0.093(3) Uani 1 1 d . . .
H5 H 0.6491 0.3910 0.5565 0.112 Uiso 1 1 calc R . .
C6 C 0.6367(3) 0.4973(10) 0.4660(4) 0.092(3) Uani 1 1 d . . .
H6 H 0.6716 0.5320 0.4702 0.110 Uiso 1 1 calc R . .
C7 C 0.6001(3) 0.5322(9) 0.4069(3) 0.0730(18) Uani 1 1 d . . .
H7 H 0.6094 0.5892 0.3708 0.088 Uiso 1 1 calc R . .
C8 C 0.6171(2) 0.3779(7) 0.2490(4) 0.0648(16) Uani 1 1 d . . .
H8 H 0.6059 0.4454 0.2131 0.078 Uiso 1 1 calc R . .
C9 C 0.6711(2) 0.3603(9) 0.2738(4) 0.077(2) Uani 1 1 d . . .
H9 H 0.6959 0.4161 0.2550 0.093 Uiso 1 1 calc R . .
C10 C 0.6877(3) 0.2621(9) 0.3253(4) 0.082(2) Uani 1 1 d . . .
H10 H 0.7241 0.2496 0.3416 0.099 Uiso 1 1 calc R . .
C11 C 0.6521(2) 0.1816(8) 0.3536(4) 0.075(2) Uani 1 1 d . A .
C12 C 0.5984(2) 0.2048(7) 0.3269(3) 0.0609(16) Uani 1 1 d . . .
C13 C 0.6627(3) 0.0699(9) 0.4058(4) 0.085(2) Uani 1 1 d D . .
H13B H 0.6982 0.0499 0.4246 0.101 Uiso 0.35 1 calc PR A 2
C14 C 0.6258(3) -0.0071(10) 0.4297(4) 0.090(2) Uani 1 1 d D A .
H14A H 0.6362 -0.0792 0.4636 0.108 Uiso 0.65 1 calc PR B 1
C15 C 0.5597(2) 0.1247(7) 0.3530(3) 0.0551(14) Uani 1 1 d . A .
C16 C 0.5718(3) 0.0165(7) 0.4054(3) 0.0662(17) Uani 1 1 d D . .
C17 C 0.5307(3) -0.0544(8) 0.4274(4) 0.0739(18) Uani 1 1 d . A .
H17 H 0.5378 -0.1274 0.4617 0.089 Uiso 1 1 calc R . .
C18 C 0.4811(3) -0.0208(7) 0.4007(3) 0.0680(17) Uani 1 1 d . . .
H18 H 0.4528 -0.0684 0.4161 0.082 Uiso 1 1 calc R A .
C19 C 0.4718(3) 0.0849(6) 0.3501(3) 0.0587(14) Uani 1 1 d . A .
H19 H 0.4365 0.1077 0.3315 0.070 Uiso 1 1 calc R . .
P1 P 0.65305(7) -0.1834(2) 0.22244(11) 0.0737(5) Uani 1 1 d . . .
F1A F 0.6125(3) -0.0830(8) 0.2520(4) 0.109(2) Uani 0.80 1 d P C 3
F2A F 0.6432(4) -0.0803(15) 0.1592(7) 0.110(4) Uani 0.55 1 d P C 3
F3A F 0.6566(3) -0.2797(9) 0.2908(3) 0.0933(19) Uani 0.80 1 d P C 3
F4A F 0.6906(3) -0.3012(10) 0.1981(5) 0.128(3) Uani 0.85 1 d P C 3
F5 F 0.60367(19) -0.2758(6) 0.1874(2) 0.1004(15) Uani 1 1 d . C .
F6 F 0.7020(2) -0.0932(6) 0.2584(3) 0.127(2) Uani 1 1 d . C .
F1B F 0.6335(14) -0.018(4) 0.2232(18) 0.112(10) Uiso 0.20 1 d P C 4
F2B F 0.6582(7) -0.1259(19) 0.1453(9) 0.106(5) Uiso 0.45 1 d P C 4
F3B F 0.6432(17) -0.210(4) 0.289(2) 0.126(14) Uiso 0.20 1 d P C 4
F4B F 0.692(2) -0.211(7) 0.182(3) 0.140(19) Uiso 0.15 1 d P C 4
N7A N 0.6153(7) -0.2335(14) 0.5806(6) 0.109(4) Uani 0.67 1 d P D 1
C20A C 0.6617(8) -0.2119(17) 0.6005(7) 0.102(5) Uani 0.67 1 d P D 1
C21A C 0.7163(6) -0.1811(19) 0.6289(6) 0.128(7) Uani 0.67 1 d P D 1
H21A H 0.7370 -0.2696 0.6291 0.192 Uiso 0.67 1 calc PR D 1
H21B H 0.7190 -0.1453 0.6763 0.192 Uiso 0.67 1 calc PR D 1
H21C H 0.7295 -0.1077 0.6006 0.192 Uiso 0.67 1 calc PR D 1

loop_
_atom_site_aniso_label
_atom_site_aniso_U_11
_atom_site_aniso_U_22
_atom_site_aniso_U_33
_atom_site_aniso_U_23
_atom_site_aniso_U_13
_atom_site_aniso_U_12
Ru 0.0300(3) 0.0449(4) 0.0491(4) 0.000 0.0019(2) 0.000
S1 0.0415(7) 0.0521(8) 0.0546(8) -0.0007(6) 0.0110(6) 0.0039(5)
N1 0.036(2) 0.058(3) 0.064(3) -0.013(2) 0.003(2) 0.000(2)
N2 0.055(3) 0.047(2) 0.049(2) -0.0036(19) -0.002(2) 0.005(2)
O1 0.063(5) 0.171(10) 0.136(8) 0.073(8) -0.014(5) 0.035(6)
O2A 0.058(7) 0.168(18) 0.192(19) 0.070(12) -0.032(11) 0.001(10)
N3A 0.056(4) 0.108(6) 0.080(4) 0.012(4) -0.014(3) 0.029(4)
N3B 0.050(10) 0.16(2) 0.074(13) -0.005(13) 0.020(9) 0.048(12)
O2B 0.058(7) 0.168(18) 0.192(19) 0.070(12) -0.032(11) 0.001(10)
N3C 0.080(5) 0.106(6) 0.078(4) 0.013(4) -0.003(4) 0.017(4)
O3 0.18(2) 0.22(3) 0.22(3) -0.02(2) 0.08(2) 0.014(19)
O4 0.18(2) 0.22(3) 0.22(3) -0.02(2) 0.08(2) 0.014(19)
C1 0.069(4) 0.046(3) 0.053(3) -0.005(2) 0.015(3) -0.010(3)
C2 0.050(3) 0.061(3) 0.049(3) -0.012(3) 0.003(2) 0.008(3)
C3 0.086(5) 0.065(4) 0.052(3) -0.006(3) 0.008(3) 0.004(3)
C4 0.111(7) 0.075(5) 0.066(4) -0.002(4) -0.001(4) 0.011(5)
C5 0.111(7) 0.094(6) 0.063(4) -0.009(4) -0.019(4) 0.028(5)
C6 0.067(5) 0.114(7) 0.087(5) -0.025(5) -0.010(4) 0.002(4)
C7 0.061(4) 0.092(5) 0.061(4) -0.013(3) -0.003(3) 0.008(4)
C8 0.044(3) 0.065(4) 0.085(4) -0.008(3) 0.012(3) -0.001(3)
C9 0.044(3) 0.087(5) 0.103(5) -0.011(4) 0.019(3) -0.010(3)
C10 0.050(4) 0.090(5) 0.101(6) -0.008(5) -0.003(4) 0.017(4)
C11 0.038(3) 0.085(5) 0.097(5) -0.011(4) -0.003(3) 0.010(3)
C12 0.048(3) 0.066(4) 0.062(3) -0.011(3) -0.009(3) 0.020(3)
C13 0.056(4) 0.108(6) 0.080(4) 0.012(4) -0.014(3) 0.029(4)
C14 0.080(5) 0.106(6) 0.078(4) 0.013(4) -0.003(4) 0.017(4)
C15 0.055(3) 0.058(3) 0.049(3) -0.009(3) -0.002(2) 0.011(3)
C16 0.068(4) 0.067(4) 0.058(3) -0.006(3) -0.004(3) 0.024(3)
C17 0.090(5) 0.070(4) 0.061(4) 0.001(3) 0.013(4) 0.001(4)
C18 0.078(4) 0.063(4) 0.063(4) 0.004(3) 0.012(3) 0.004(3)
C19 0.064(4) 0.053(3) 0.058(3) 0.000(3) 0.007(3) -0.004(3)
P1 0.0557(10) 0.0746(12) 0.0916(13) 0.0058(10) 0.0151(9) -0.0032(8)
F1A 0.086(4) 0.096(5) 0.137(6) -0.038(4) -0.006(4) 0.032(4)
F2A 0.064(6) 0.127(10) 0.143(10) 0.056(8) 0.029(6) -0.006(6)
F3A 0.088(4) 0.096(5) 0.094(4) 0.029(4) 0.012(3) 0.005(4)
F4A 0.092(5) 0.131(6) 0.172(7) -0.003(5) 0.054(5) 0.034(4)
F5 0.083(3) 0.124(4) 0.097(3) -0.015(3) 0.026(2) -0.034(3)
F6 0.079(3) 0.118(4) 0.170(5) 0.021(4) -0.017(3) -0.026(3)
N7A 0.180(14) 0.094(8) 0.060(6) -0.007(5) 0.035(8) 0.049(10)
C20A 0.147(14) 0.104(10) 0.060(7) 0.000(6) 0.032(8) 0.072(11)
C21A 0.118(11) 0.198(17) 0.069(7) 0.019(9) 0.020(7) 0.109(12)

loop_
_atom_type_symbol
_atom_type_description
_atom_type_scat_dispersion_real
_atom_type_scat_dispersion_imag
_atom_type_scat_source
C C -0.0020 0.0020 'L. Kissel & R.H. Pratt, Acta Cryst A (1990), A46, 170-175'
H H 0.0000 0.0000 'International Tables Vol C Tables 4.2.6.8 and 6.1.1.4'
N N -0.0031 0.0040 'L. Kissel & R.H. Pratt, Acta Cryst A (1990), A46, 170-175'
O O -0.0041 0.0074 'L. Kissel & R.H. Pratt, Acta Cryst A (1990), A46, 170-175'
F F -0.0053 0.0125 'L. Kissel & R.H. Pratt, Acta Cryst A (1990), A46, 170-175'
P P 0.1013 0.1134 'L. Kissel & R.H. Pratt, Acta Cryst A (1990), A46, 170-175'
S S 0.1206 0.1480 'L. Kissel & R.H. Pratt, Acta Cryst A (1990), A46, 170-175'
Ru Ru -1.2090 0.9825 'L. Kissel & R.H. Pratt, Acta Cryst A (1990), A46, 170-175'

loop_
_geom_angle_atom_site_label_1
_geom_angle_atom_site_label_2
_geom_angle_atom_site_label_3
_geom_angle
_geom_angle_site_symmetry_1
_geom_angle_site_symmetry_3
N2 Ru N2 89.2(2) 2_655 .
N2 Ru N1 78.85(19) . .
N2 Ru N1 95.91(18) . 2_655
N1 Ru N1 172.7(3) . 2_655
N2 Ru S1 172.45(14) . 2_655
N1 Ru S1 93.70(14) . 2_655
N2 Ru S1 92.88(13) . .
N1 Ru S1 91.61(13) . .
S1 Ru S1 86.03(7) 2_655 .
C2 S1 C1 105.8(3) . .
C2 S1 Ru 111.20(19) . .
C1 S1 Ru 103.90(18) . .
C8 N1 C12 118.6(5) . .
C8 N1 Ru 128.9(4) . .
C12 N1 Ru 112.4(4) . .
C19 N2 C15 117.4(5) . .
C19 N2 Ru 127.6(4) . .
C15 N2 Ru 115.0(4) . .
N3B O1 N3A 26.8(13) . .
O1 N3A O2A 124.1(15) . .
O1 N3A C13 115.8(14) . .
O2A N3A C13 118.8(14) . .
O1 N3B O2B 115.8(14) . .
O1 N3B C13 117.9(14) . .
O2B N3B C13 124.6(14) . .
O3 N3C O4 120(2) . .
O3 N3C C14 114(2) . .
O4 N3C C14 124(2) . .
C1 C1 S1 108.8(3) 2_655 .
C3 C2 C7 121.8(6) . .
C3 C2 S1 114.4(5) . .
C7 C2 S1 123.8(5) . .
C4 C3 C2 120.3(8) . .
C5 C4 C3 119.1(8) . .
C6 C5 C4 120.8(7) . .
C5 C6 C7 121.4(8) . .
C2 C7 C6 116.8(8) . .
N1 C8 C9 121.8(7) . .
C10 C9 C8 119.6(7) . .
C9 C10 C11 120.8(6) . .
C10 C11 C12 117.0(7) . .
C10 C11 C13 128.0(6) . .
C12 C11 C13 114.9(7) . .
N1 C12 C15 117.8(5) . .
N1 C12 C11 122.1(7) . .
C15 C12 C11 120.1(6) . .
C14 C13 C11 124.7(6) . .
C14 C13 N3B 117.0(10) . .
C11 C13 N3B 117.7(10) . .
C14 C13 N3A 112.3(10) . .
C11 C13 N3A 121.0(10) . .
N3B C13 N3A 23.2(11) . .
C13 C14 C16 121.6(7) . .
C13 C14 N3C 118.8(9) . .
C16 C14 N3C 119.4(10) . .
N2 C15 C12 115.9(5) . .
N2 C15 C16 121.0(6) . .
C12 C15 C16 123.2(5) . .
C17 C16 C14 126.3(7) . .
C17 C16 C15 118.2(6) . .
C14 C16 C15 115.5(7) . .
C18 C17 C16 120.5(7) . .
C17 C18 C19 118.5(7) . .
N2 C19 C18 124.4(6) . .
F3B P1 F4B 140(3) . .
F3B P1 F2A 145.5(18) . .
F3B P1 F6 86.4(17) . .
F2A P1 F6 92.3(5) . .
F4B P1 F1A 154(3) . .
F2A P1 F1A 84.7(6) . .
F6 P1 F1A 93.4(4) . .
F3B P1 F4A 112.7(17) . .
F2A P1 F4A 101.7(7) . .
F6 P1 F4A 90.6(4) . .
F1A P1 F4A 172.3(5) . .
F3B P1 F5 92.7(17) . .
F4B P1 F5 105(2) . .
F2A P1 F5 88.7(5) . .
F6 P1 F5 179.0(3) . .
F1A P1 F5 86.5(3) . .
F4A P1 F5 89.5(4) . .
F4B P1 F3A 116(3) . .
F2A P1 F3A 172.4(6) . .
F6 P1 F3A 89.7(4) . .
F1A P1 F3A 87.8(4) . .
F4A P1 F3A 85.6(5) . .
F5 P1 F3A 89.3(3) . .
F3B P1 F1B 93(2) . .
F4B P1 F1B 116(3) . .
F4A P1 F1B 149.7(14) . .
F5 P1 F1B 106.5(12) . .
F3A P1 F1B 119.4(13) . .
F3B P1 F2B 169.4(18) . .
F6 P1 F2B 93.0(7) . .
F1A P1 F2B 108.5(7) . .
F4A P1 F2B 77.8(7) . .
F5 P1 F2B 87.9(7) . .
F3A P1 F2B 163.2(7) . .
N7A C20A C21A 175.8(13) . .

loop_
_geom_bond_atom_site_label_1
_geom_bond_atom_site_label_2
_geom_bond_distance
_geom_bond_site_symmetry_2
Ru N2 2.089(5) .
Ru N1 2.093(4) .
Ru S1 2.3385(14) .
S1 C2 1.794(6) .
S1 C1 1.814(6) .
N1 C8 1.316(8) .
N1 C12 1.392(8) .
N2 C19 1.339(8) .
N2 C15 1.354(7) .
O1 N3B 1.245(16) .
O1 N3A 1.271(16) .
O2A N3A 1.327(17) .
N3A C13 1.458(15) .
N3B O2B 1.300(17) .
N3B C13 1.452(14) .
N3C O3 1.338(19) .
N3C O4 1.422(19) .
N3C C14 1.466(13) .
C1 C1 1.518(11) 2_655
C2 C3 1.378(9) .
C2 C7 1.379(10) .
C3 C4 1.377(10) .
C4 C5 1.371(13) .
C5 C6 1.365(13) .
C6 C7 1.404(10) .
C8 C9 1.411(9) .
C9 C10 1.374(11) .
C10 C11 1.379(11) .
C11 C12 1.418(8) .
C11 C13 1.451(11) .
C12 C15 1.416(9) .
C13 C14 1.344(12) .
C14 C16 1.415(10) .
C15 C16 1.433(9) .
C16 C17 1.386(10) .
C17 C18 1.340(10) .
C18 C19 1.388(9) .
P1 F3B 1.41(4) .
P1 F4B 1.41(6) .
P1 F2A 1.555(11) .
P1 F6 1.581(5) .
P1 F1A 1.590(6) .
P1 F4A 1.593(7) .
P1 F5 1.593(5) .
P1 F3A 1.604(7) .
P1 F1B 1.61(3) .
P1 F2B 1.637(18) .
N7A C20A 1.21(2) .
C20A C21A 1.46(2) .

loop_
_geom_torsion_atom_site_label_1
_geom_torsion_atom_site_label_2
_geom_torsion_atom_site_label_3
_geom_torsion_atom_site_label_4
_geom_torsion
_geom_torsion_site_symmetry_1
_geom_torsion_site_symmetry_4
N2 Ru S1 C2 151.3(10) 2_655 .
N2 Ru S1 C2 45.7(3) . .
N1 Ru S1 C2 -33.2(3) . .
N1 Ru S1 C2 141.9(3) 2_655 .
S1 Ru S1 C2 -126.8(2) 2_655 .
N2 Ru S1 C1 -95.4(10) 2_655 .
N2 Ru S1 C1 159.1(3) . .
N1 Ru S1 C1 80.2(3) . .
N1 Ru S1 C1 -104.8(3) 2_655 .
S1 Ru S1 C1 -13.4(2) 2_655 .
N2 Ru N1 C8 93.0(5) 2_655 .
N2 Ru N1 C8 -179.0(5) . .
N1 Ru N1 C8 136.7(5) 2_655 .
S1 Ru N1 C8 -0.3(5) 2_655 .
S1 Ru N1 C8 -86.4(5) . .
N2 Ru N1 C12 -90.5(4) 2_655 .
N2 Ru N1 C12 -2.5(4) . .
N1 Ru N1 C12 -46.8(4) 2_655 .
S1 Ru N1 C12 176.3(4) 2_655 .
S1 Ru N1 C12 90.1(4) . .
N2 Ru N2 C19 -83.5(5) 2_655 .
N1 Ru N2 C19 -179.7(5) . .
N1 Ru N2 C19 -4.8(5) 2_655 .
S1 Ru N2 C19 170.8(7) 2_655 .
S1 Ru N2 C19 89.2(5) . .
N2 Ru N2 C15 97.3(4) 2_655 .
N1 Ru N2 C15 1.1(4) . .
N1 Ru N2 C15 176.0(4) 2_655 .
S1 Ru N2 C15 -8.4(13) 2_655 .
S1 Ru N2 C15 -89.9(4) . .
N3B O1 N3A O2A -99(5) . .
N3B O1 N3A C13 68(3) . .
N3A O1 N3B O2B 123(5) . .
N3A O1 N3B C13 -71(2) . .
C2 S1 C1 C1 161.9(5) . 2_655
Ru S1 C1 C1 44.7(5) . 2_655
C1 S1 C2 C3 158.1(5) . .
Ru S1 C2 C3 -89.7(4) . .
C1 S1 C2 C7 -25.2(6) . .
Ru S1 C2 C7 87.0(6) . .
C7 C2 C3 C4 -0.8(10) . .
S1 C2 C3 C4 175.9(5) . .
C2 C3 C4 C5 0.1(11) . .
C3 C4 C5 C6 0.8(12) . .
C4 C5 C6 C7 -1.1(13) . .
C3 C2 C7 C6 0.5(10) . .
S1 C2 C7 C6 -175.9(5) . .
C5 C6 C7 C2 0.5(12) . .
C12 N1 C8 C9 0.1(9) . .
Ru N1 C8 C9 176.5(5) . .
N1 C8 C9 C10 0.5(11) . .
C8 C9 C10 C11 -0.7(12) . .
C9 C10 C11 C12 0.2(11) . .
C9 C10 C11 C13 177.3(8) . .
C8 N1 C12 C15 -179.5(5) . .
Ru N1 C12 C15 3.6(6) . .
C8 N1 C12 C11 -0.7(9) . .
Ru N1 C12 C11 -177.6(5) . .
C10 C11 C12 N1 0.5(10) . .
C13 C11 C12 N1 -177.0(6) . .
C10 C11 C12 C15 179.3(6) . .
C13 C11 C12 C15 1.8(9) . .
C10 C11 C13 C14 -178.1(9) . .
C12 C11 C13 C14 -0.9(12) . .
C10 C11 C13 N3B -7.2(16) . .
C12 C11 C13 N3B 170.0(12) . .
C10 C11 C13 N3A 19.2(17) . .
C12 C11 C13 N3A -163.7(13) . .
O1 N3B C13 C14 -13(2) . .
O2B N3B C13 C14 152(2) . .
O1 N3B C13 C11 175.8(15) . .
O2B N3B C13 C11 -20(3) . .
O1 N3B C13 N3A 71(2) . .
O2B N3B C13 N3A -125(5) . .
O1 N3A C13 C14 41(2) . .
O2A N3A C13 C14 -151(2) . .
O1 N3A C13 C11 -154.0(15) . .
O2A N3A C13 C11 14(3) . .
O1 N3A C13 N3B -66(3) . .
O2A N3A C13 N3B 102(4) . .
C11 C13 C14 C16 -0.8(14) . .
N3B C13 C14 C16 -171.7(12) . .
N3A C13 C14 C16 163.3(12) . .
C11 C13 C14 N3C 173.5(12) . .
N3B C13 C14 N3C 2.6(18) . .
N3A C13 C14 N3C -22.4(18) . .
O3 N3C C14 C13 -28(3) . .
O4 N3C C14 C13 140(2) . .
O3 N3C C14 C16 147(2) . .
O4 N3C C14 C16 -45(3) . .
C19 N2 C15 C12 -178.8(5) . .
Ru N2 C15 C12 0.5(6) . .
C19 N2 C15 C16 0.7(8) . .
Ru N2 C15 C16 180.0(4) . .
N1 C12 C15 N2 -2.8(8) . .
C11 C12 C15 N2 178.4(5) . .
N1 C12 C15 C16 177.7(5) . .
C11 C12 C15 C16 -1.1(9) . .
C13 C14 C16 C17 -178.6(8) . .
N3C C14 C16 C17 7.1(15) . .
C13 C14 C16 C15 1.5(11) . .
N3C C14 C16 C15 -172.8(12) . .
N2 C15 C16 C17 0.0(9) . .
C12 C15 C16 C17 179.5(6) . .
N2 C15 C16 C14 179.9(6) . .
C12 C15 C16 C14 -0.6(9) . .
C14 C16 C17 C18 179.3(7) . .
C15 C16 C17 C18 -0.8(10) . .
C16 C17 C18 C19 0.8(10) . .
C15 N2 C19 C18 -0.7(9) . .
Ru N2 C19 C18 -179.9(5) . .
C17 C18 C19 N2 0.0(10) . .
